data_4112229
loop_
_publ_author_name
'D. Leusser'
'J. Henn'
'N. Kocher'
'B. Engels'
'D. Stalke'

_publ_contact_author 'Prof. Dr. Dietmar Stalke'
_publ_contact_author_email dstalke@chemie.uni-wuerzburg.de
_publ_section_title
;
 SN versus S+N-: An Experimental and Theoretical Charge Density Study
;
_journal_name_full 'Journal of the American Chemical Society'
_journal_page_first 1781
_journal_page_last 1793
_journal_paper_doi 10.1021/ja038941+
_journal_volume 126
_journal_year 2004
_chemical_formula_sum 'C8 H19 N2 S'
_chemical_formula_weight 175.31
_chemical_name_systematic
; 
 ? 
;
_space_group_IT_number 2
_symmetry_cell_setting triclinic
_symmetry_space_group_name_Hall '-P 1'
_symmetry_space_group_name_H-M 'P -1'
_atom_sites_solution_hydrogens geom
_atom_sites_solution_primary direct
_atom_sites_solution_secondary difmap
_audit_creation_method SHELXL-97
_cell_angle_alpha 72.5050(10)
_cell_angle_beta 88.3380(10)
_cell_angle_gamma 84.6610(10)
_cell_formula_units_Z 2
_cell_length_a 5.9699(3)
_cell_length_b 9.2877(4)
_cell_length_c 9.9338(4)
_cell_measurement_reflns_used 8646
_cell_measurement_temperature 100(2)
_cell_measurement_theta_max 26.5
_cell_measurement_theta_min 2.3
_cell_volume 523.04(4)
_computing_cell_refinement 'SAINT-NT V5/6.0'
_computing_data_collection 'SMART-NT V5.6'
_computing_data_reduction 'SAINT-NT V5/6.0'
_computing_molecular_graphics 'SHELXTL-NT V5.1'
_computing_publication_material 'SHELXTL-NT V5.1'
_computing_structure_refinement 'SHELXL-97 (Sheldrick, 1997)'
_computing_structure_solution 'SHELXS-97 (Sheldrick, 1990)'
_diffrn_ambient_temperature 100(2)
_diffrn_measured_fraction_theta_full 0.972
_diffrn_measured_fraction_theta_max 0.972
_diffrn_measurement_device_type 'Bruker Smart Apex with D8-Goniometer'
_diffrn_measurement_method 'omega scan'
_diffrn_radiation_monochromator graphite
_diffrn_radiation_source 'fine-focus sealed tube'
_diffrn_radiation_type MoK\a
_diffrn_radiation_wavelength 0.71073
_diffrn_reflns_av_R_equivalents '0.0546 (low angle batch), 0.0666 (high angle batch)'
_diffrn_reflns_av_sigmaI/netI '0.0135 (low angle batch), 0.0760 (high angle batch)'
_diffrn_reflns_limit_h_max 13
_diffrn_reflns_limit_h_min -13
_diffrn_reflns_limit_k_max 20
_diffrn_reflns_limit_k_min -19
_diffrn_reflns_limit_l_max 22
_diffrn_reflns_limit_l_min 0
_diffrn_reflns_number '12299 (low angle batch), 25532 (high angle batch)'
_diffrn_reflns_theta_full 52.41
_diffrn_reflns_theta_max 52.41
_diffrn_reflns_theta_min 2.15
_exptl_absorpt_coefficient_mu 0.258
_exptl_absorpt_correction_T_max 0.99
_exptl_absorpt_correction_T_min 0.84
_exptl_absorpt_correction_type empirical
_exptl_absorpt_process_details 'MULABS implemented in PLATON'
_exptl_crystal_colour colorless
_exptl_crystal_density_diffrn 1.113
_exptl_crystal_description blocks
_exptl_crystal_F_000 194
_exptl_crystal_size_max 0.4
_exptl_crystal_size_mid 0.4
_exptl_crystal_size_min 0.4
_refine_diff_density_max 1.028
_refine_diff_density_min -0.224
_refine_diff_density_rms 0.070
_refine_ls_extinction_method none
_refine_ls_goodness_of_fit_ref 0.885
_refine_ls_hydrogen_treatment mixed
_refine_ls_matrix_type full
_refine_ls_number_parameters 155
_refine_ls_number_reflns 11808
_refine_ls_number_restraints 0
_refine_ls_restrained_S_all 0.885
_refine_ls_R_factor_all 0.0509
_refine_ls_R_factor_gt 0.0324
_refine_ls_shift/su_max 0.002
_refine_ls_shift/su_mean 0.000
_refine_ls_structure_factor_coef Fsqd
_refine_ls_weighting_details 'calc w=1/[\s^2^(Fo^2^)+(0.0490P)^2^+0.0000P] where P=(Fo^2^+2Fc^2^)/3'
_refine_ls_weighting_scheme calc
_refine_ls_wR_factor_gt 0.0775
_refine_ls_wR_factor_ref 0.0820
_reflns_number_gt 8183
_reflns_number_total 11808
_reflns_threshold_expression >2sigma(I)
_cod_data_source_file ja0389412Bsi20031008_100602.cif
_cod_data_source_block diimid
_cod_database_code 4112229

loop_
_symmetry_equiv_pos_as_xyz
'x, y, z'
'-x, -y, -z'

loop_
_atom_site_label
_atom_site_type_symbol
_atom_site_fract_x
_atom_site_fract_y
_atom_site_fract_z
_atom_site_U_iso_or_equiv
_atom_site_adp_type
_atom_site_occupancy
_atom_site_symmetry_multiplicity
_atom_site_calc_flag
S1 S 0.715985(17) 0.503895(11) 0.618879(10) 0.01672(3) Uani 1 1 d
N1 N 0.60238(5) 0.52422(3) 0.75439(3) 0.01597(5) Uani 1 1 d
N2 N 0.83880(6) 0.34924(4) 0.62851(3) 0.01854(5) Uani 1 1 d
C1 C 0.47917(6) 0.67352(4) 0.74662(4) 0.01535(5) Uani 1 1 d
C2 C 0.86979(6) 0.21474(4) 0.75400(4) 0.01633(5) Uani 1 1 d
C11 C 0.51656(9) 0.80082(5) 0.61105(4) 0.02350(7) Uani 1 1 d
H11 H 0.4637(15) 0.7799(11) 0.5243(10) 0.035 Uiso 1 1 d
H12 H 0.4442(15) 0.8947(11) 0.6158(10) 0.035 Uiso 1 1 d
H13 H 0.6705(16) 0.8194(11) 0.5968(10) 0.035 Uiso 1 1 d
C12 C 0.22957(7) 0.64762(5) 0.76201(6) 0.02402(7) Uani 1 1 d
H14 H 0.1768(16) 0.6178(11) 0.6836(10) 0.036 Uiso 1 1 d
H15 H 0.2053(15) 0.5671(10) 0.8496(10) 0.036 Uiso 1 1 d
H16 H 0.1443(16) 0.7378(11) 0.7677(10) 0.036 Uiso 1 1 d
C13 C 0.55936(8) 0.71647(5) 0.87290(4) 0.02164(7) Uani 1 1 d
H17 H 0.5305(15) 0.6418(10) 0.9568(10) 0.032 Uiso 1 1 d
H18 H 0.7180(15) 0.7279(10) 0.8701(10) 0.032 Uiso 1 1 d
H19 H 0.4834(16) 0.8094(10) 0.8776(10) 0.032 Uiso 1 1 d
C21 C 1.01145(9) 0.09519(5) 0.70331(6) 0.02567(8) Uani 1 1 d
H21 H 0.9385(16) 0.0717(11) 0.6249(10) 0.039 Uiso 1 1 d
H22 H 1.0404(16) -0.0006(11) 0.7834(10) 0.039 Uiso 1 1 d
H23 H 1.1622(16) 0.1341(11) 0.6617(10) 0.039 Uiso 1 1 d
C22 C 0.64298(7) 0.15702(5) 0.80907(5) 0.02121(6) Uani 1 1 d
H24 H 0.6674(15) 0.0650(10) 0.8862(9) 0.032 Uiso 1 1 d
H25 H 0.5666(16) 0.1286(10) 0.7358(9) 0.032 Uiso 1 1 d
H26 H 0.5523(15) 0.2328(11) 0.8430(10) 0.032 Uiso 1 1 d
C23 C 0.99610(8) 0.25225(5) 0.86943(5) 0.02231(7) Uani 1 1 d
H27 H 1.0282(15) 0.1629(10) 0.9445(10) 0.033 Uiso 1 1 d
H28 H 1.1331(15) 0.2942(10) 0.8362(10) 0.033 Uiso 1 1 d
H29 H 0.9120(15) 0.3208(10) 0.9088(10) 0.033 Uiso 1 1 d

loop_
_atom_site_aniso_label
_atom_site_aniso_U_11
_atom_site_aniso_U_22
_atom_site_aniso_U_33
_atom_site_aniso_U_23
_atom_site_aniso_U_13
_atom_site_aniso_U_12
S1 0.01929(4) 0.01593(4) 0.01469(4) -0.00504(2) 0.00199(2) 0.00068(3)
N1 0.01864(11) 0.01362(10) 0.01545(9) -0.00490(7) 0.00150(8) 0.00089(8)
N2 0.02015(12) 0.01799(12) 0.01804(11) -0.00745(9) 0.00316(9) 0.00130(9)
C1 0.01848(12) 0.01186(10) 0.01574(10) -0.00454(8) 0.00117(9) -0.00056(9)
C2 0.01506(11) 0.01549(11) 0.01963(12) -0.00765(9) 0.00072(9) 0.00046(9)
C11 0.0343(2) 0.01534(13) 0.01806(13) -0.00178(10) 0.00256(13) 0.00023(13)
C12 0.01764(14) 0.01990(15) 0.0361(2) -0.01134(14) 0.00187(13) -0.00014(11)
C13 0.02983(18) 0.01819(13) 0.01913(13) -0.00866(11) -0.00001(12) -0.00313(12)
C21 0.02562(17) 0.02123(16) 0.03210(19) -0.01322(14) 0.00341(14) 0.00464(13)
C22 0.01926(14) 0.02094(15) 0.02506(15) -0.00876(12) 0.00326(11) -0.00476(11)
C23 0.02061(15) 0.02133(15) 0.02631(16) -0.00957(12) -0.00681(12) 0.00173(12)

loop_
_atom_type_symbol
_atom_type_description
_atom_type_scat_dispersion_real
_atom_type_scat_dispersion_imag
_atom_type_scat_source
C C 0.0033 0.0016 'International Tables Vol C Tables 4.2.6.8 and 6.1.1.4'
H H 0.0000 0.0000 'International Tables Vol C Tables 4.2.6.8 and 6.1.1.4'
N N 0.0061 0.0033 'International Tables Vol C Tables 4.2.6.8 and 6.1.1.4'
S S 0.1246 0.1234 'International Tables Vol C Tables 4.2.6.8 and 6.1.1.4'

loop_
_geom_angle_atom_site_label_1
_geom_angle_atom_site_label_2
_geom_angle_atom_site_label_3
_geom_angle
N2 S1 N1 117.382(18)
C1 N1 S1 118.17(2)
C2 N2 S1 128.06(2)
N1 C1 C12 106.45(3)
N1 C1 C13 105.93(3)
C12 C1 C13 110.26(3)
N1 C1 C11 115.12(3)
C12 C1 C11 109.54(4)
C13 C1 C11 109.42(3)
N2 C2 C22 110.67(3)
N2 C2 C21 105.38(3)
C22 C2 C21 109.91(3)
N2 C2 C23 110.32(3)
C22 C2 C23 110.58(3)
C21 C2 C23 109.86(3)

loop_
_geom_bond_atom_site_label_1
_geom_bond_atom_site_label_2
_geom_bond_distance
S1 N2 1.5282(3)
S1 N1 1.5439(3)
N1 C1 1.4896(4)
N2 C2 1.4774(5)
C1 C12 1.5274(6)
C1 C13 1.5275(5)
C1 C11 1.5284(5)
C2 C22 1.5283(6)
C2 C21 1.5293(5)
C2 C23 1.5310(5)

loop_
_cod_related_entry_id
_cod_related_entry_database
_cod_related_entry_code
1 ChemSpider 121084
